data_4508794
loop_
_publ_author_name
'Izotova, Lidiya'
'Ibragimov, Bakhtiyar'
'Ashurov, Jamshid'
'Talipov, Samat'
'Weber, Edwin'

_publ_section_title
;
 Growth of Six Different Crystals of the Versatile Host Compound
 1,1&#x2018;-Binaphthyl-2,2&#x2018;-dicarboxylic Acid from Solutions in
 1,4-Dioxane
;
_journal_issue 11
_journal_name_full 'Crystal Growth &amp; Design'
_journal_page_first 2523
_journal_paper_doi 10.1021/cg060274j
_journal_volume 6
_journal_year 2006
_chemical_formula_moiety 'C22 H13 O4, 3(C4 H8 O2), H3 O'
_chemical_formula_sum 'C34 H40 O11'
_chemical_formula_weight 624.66
_chemical_name_systematic
; 
  1,1'-binaphthyl-2,2'-dicarboxylic acid 1,4-dioxane hydroxonium clathrate 
;
_space_group_IT_number 2
_symmetry_space_group_name_Hall '-P 1'
_symmetry_space_group_name_H-M 'P -1'
_atom_sites_solution_hydrogens geom
_atom_sites_solution_primary direct
_atom_sites_solution_secondary difmap
_audit_creation_method SHELXL-97
_cell_angle_alpha 71.22(3)
_cell_angle_beta 79.32(3)
_cell_angle_gamma 89.48(3)
_cell_formula_units_Z 2
_cell_length_a 10.684(2)
_cell_length_b 11.685(2)
_cell_length_c 13.972(3)
_cell_measurement_temperature 293(2)
_cell_volume 1620.4(6)
_computing_structure_refinement 'SHELXL-97 (Sheldrick, 1997)'
_computing_structure_solution 'SHELXS-97 (Sheldrick, 1990)'
_diffrn_ambient_temperature 293(2)
_diffrn_measured_fraction_theta_full 0.998
_diffrn_measured_fraction_theta_max 0.998
_diffrn_radiation_monochromator graphite
_diffrn_radiation_source 'fine-focus sealed tube'
_diffrn_radiation_type MoK\a
_diffrn_radiation_wavelength 0.71073
_diffrn_reflns_av_R_equivalents 0.0000
_diffrn_reflns_av_sigmaI/netI 0.0467
_diffrn_reflns_limit_h_max 12
_diffrn_reflns_limit_h_min -12
_diffrn_reflns_limit_k_max 13
_diffrn_reflns_limit_k_min -12
_diffrn_reflns_limit_l_max 16
_diffrn_reflns_limit_l_min 0
_diffrn_reflns_number 5710
_diffrn_reflns_theta_full 25.00
_diffrn_reflns_theta_max 25.00
_diffrn_reflns_theta_min 2.60
_exptl_absorpt_coefficient_mu 0.095
_exptl_absorpt_correction_type none
_exptl_crystal_colour colourless
_exptl_crystal_density_diffrn 1.280
_exptl_crystal_density_method 'not measured'
_exptl_crystal_F_000 664
_exptl_crystal_size_max 0.34
_exptl_crystal_size_mid 0.25
_exptl_crystal_size_min 0.17
_refine_diff_density_max 0.403
_refine_diff_density_min -0.308
_refine_diff_density_rms 0.047
_refine_ls_extinction_coef 0.0045(17)
_refine_ls_extinction_expression Fc^*^=kFc[1+0.001xFc^2^\l^3^/sin(2\q)]^-1/4^
_refine_ls_extinction_method SHELXL
_refine_ls_goodness_of_fit_ref 1.125
_refine_ls_hydrogen_treatment mixed
_refine_ls_matrix_type full
_refine_ls_number_parameters 503
_refine_ls_number_reflns 5710
_refine_ls_number_restraints 0
_refine_ls_restrained_S_all 1.125
_refine_ls_R_factor_all 0.1427
_refine_ls_R_factor_gt 0.0811
_refine_ls_shift/su_max 0.009
_refine_ls_shift/su_mean 0.001
_refine_ls_structure_factor_coef Fsqd
_refine_ls_weighting_details 'calc w=1/[\s^2^(Fo^2^)+(0.0630P)^2^+1.7865P] where P=(Fo^2^+2Fc^2^)/3'
_refine_ls_weighting_scheme calc
_refine_ls_wR_factor_gt 0.1705
_refine_ls_wR_factor_ref 0.2111
_reflns_number_gt 3411
_reflns_number_total 5710
_reflns_threshold_expression >2sigma(I)
_cod_data_source_file cg060274jsup5.cif
_cod_data_source_block 7for
_cod_database_code 4508794

loop_
_symmetry_equiv_pos_as_xyz
'x, y, z'
'-x, -y, -z'

loop_
_atom_site_label
_atom_site_type_symbol
_atom_site_fract_x
_atom_site_fract_y
_atom_site_fract_z
_atom_site_U_iso_or_equiv
_atom_site_adp_type
_atom_site_occupancy
_atom_site_symmetry_multiplicity
_atom_site_calc_flag
_atom_site_refinement_flags
C1 C -0.1948(3) 0.5819(3) 0.2715(3) 0.0398(9) Uani 1 1 d .
C2 C -0.0761(3) 0.6320(3) 0.2157(3) 0.0426(9) Uani 1 1 d .
C3 C -0.0449(4) 0.7569(4) 0.1909(3) 0.0517(11) Uani 1 1 d .
C4 C -0.1338(4) 0.8304(4) 0.2174(3) 0.0562(11) Uani 1 1 d .
C5 C -0.3502(5) 0.8596(5) 0.3007(4) 0.0642(13) Uani 1 1 d .
C6 C -0.4685(5) 0.8138(5) 0.3548(4) 0.0726(15) Uani 1 1 d .
C7 C -0.4984(5) 0.6906(5) 0.3829(4) 0.0655(13) Uani 1 1 d .
C8 C -0.4116(4) 0.6135(4) 0.3581(3) 0.0520(11) Uani 1 1 d .
C9 C -0.2875(3) 0.6591(3) 0.3011(3) 0.0404(9) Uani 1 1 d .
C10 C -0.2566(4) 0.7851(4) 0.2723(3) 0.0476(10) Uani 1 1 d .
C11 C -0.2219(3) 0.4474(3) 0.3099(3) 0.0383(9) Uani 1 1 d .
C12 C -0.2738(3) 0.3870(3) 0.2558(3) 0.0419(9) Uani 1 1 d .
C13 C -0.2960(4) 0.2592(4) 0.2967(3) 0.0516(11) Uani 1 1 d .
C14 C -0.2661(4) 0.1960(4) 0.3877(3) 0.0526(11) Uani 1 1 d .
C15 C -0.1942(4) 0.1891(4) 0.5477(3) 0.0557(11) Uani 1 1 d .
C16 C -0.1565(4) 0.2492(5) 0.6063(4) 0.0649(13) Uani 1 1 d .
C17 C -0.1376(4) 0.3756(5) 0.5710(3) 0.0584(12) Uani 1 1 d .
C18 C -0.1563(4) 0.4387(4) 0.4746(3) 0.0469(10) Uani 1 1 d .
C19 C -0.1972(3) 0.3817(3) 0.4104(3) 0.0393(9) Uani 1 1 d .
C20 C -0.2182(3) 0.2537(3) 0.4485(3) 0.0425(9) Uani 1 1 d .
C21 C 0.0249(4) 0.5585(4) 0.1784(3) 0.0482(10) Uani 1 1 d .
C22 C -0.3097(4) 0.4509(4) 0.1521(3) 0.0513(10) Uani 1 1 d .
O1 O 0.1302(3) 0.5565(3) 0.1996(2) 0.0680(9) Uani 1 1 d .
O2 O -0.0039(3) 0.4992(3) 0.1199(2) 0.0598(8) Uani 1 1 d .
O3 O -0.4166(3) 0.4308(3) 0.1396(2) 0.0743(10) Uani 1 1 d .
O4 O -0.2247(3) 0.5210(3) 0.0830(2) 0.0645(9) Uani 1 1 d .
C1A C 0.3194(7) 0.8315(8) -0.0180(6) 0.124(3) Uani 1 1 d .
H1AA H 0.2728 0.8922 -0.0610 0.149 Uiso 1 1 calc R
H1AB H 0.2768 0.7530 -0.0028 0.149 Uiso 1 1 calc R
C2A C 0.4484(7) 0.8328(8) -0.0721(5) 0.124(3) Uani 1 1 d .
H2AA H 0.4467 0.8141 -0.1347 0.149 Uiso 1 1 calc R
H2AB H 0.4882 0.9134 -0.0917 0.149 Uiso 1 1 calc R
C3A C 0.5198(7) 0.7695(8) 0.0810(6) 0.120(2) Uani 1 1 d .
H3AA H 0.5640 0.8466 0.0682 0.145 Uiso 1 1 calc R
H3AB H 0.5647 0.7066 0.1235 0.145 Uiso 1 1 calc R
C4A C 0.3906(7) 0.7696(8) 0.1357(5) 0.125(3) Uani 1 1 d .
H4AA H 0.3492 0.6897 0.1551 0.150 Uiso 1 1 calc R
H4AB H 0.3928 0.7882 0.1983 0.150 Uiso 1 1 calc R
O1A O 0.3197(5) 0.8555(5) 0.0743(4) 0.1257(17) Uani 1 1 d .
O2A O 0.5212(5) 0.7497(5) -0.0126(4) 0.140(2) Uani 1 1 d .
C1B C 0.3738(6) 0.2870(7) 0.3751(6) 0.119(3) Uani 1 1 d .
H1BA H 0.3867 0.3092 0.4339 0.142 Uiso 1 1 calc R
H1BB H 0.4454 0.3217 0.3191 0.142 Uiso 1 1 calc R
C2B C 0.3687(6) 0.1550(6) 0.4022(6) 0.117(2) Uani 1 1 d .
H2BA H 0.3608 0.1332 0.3421 0.140 Uiso 1 1 calc R
H2BB H 0.4477 0.1246 0.4229 0.140 Uiso 1 1 calc R
C3B C 0.1523(6) 0.1483(6) 0.4564(6) 0.104(2) Uani 1 1 d .
H3BA H 0.0830 0.1144 0.5146 0.125 Uiso 1 1 calc R
H3BB H 0.1349 0.1255 0.3991 0.125 Uiso 1 1 calc R
C4B C 0.1585(6) 0.2806(6) 0.4283(6) 0.111(2) Uani 1 1 d .
H4BA H 0.0793 0.3114 0.4083 0.134 Uiso 1 1 calc R
H4BB H 0.1685 0.3033 0.4875 0.134 Uiso 1 1 calc R
O1B O 0.2621(4) 0.3335(4) 0.3456(3) 0.1026(13) Uani 1 1 d .
O2B O 0.2663(4) 0.1007(3) 0.4821(3) 0.0986(13) Uani 1 1 d .
C1C C 0.1240(6) 0.0931(7) 0.0560(5) 0.0840(17) Uani 1 1 d .
O1C O -0.0046(3) 0.1228(3) 0.0747(3) 0.0801(10) Uani 1 1 d .
C3C C 0.0395(6) 0.2029(7) 0.2037(5) 0.0860(17) Uani 1 1 d .
O2C O 0.1704(3) 0.1740(4) 0.1845(3) 0.0872(11) Uani 1 1 d .
C2C C 0.1785(7) 0.0707(6) 0.1520(6) 0.0885(18) Uani 1 1 d .
C4C C -0.0114(7) 0.2259(6) 0.1061(5) 0.0825(17) Uani 1 1 d .
O1W O -0.3203(4) 0.5816(4) -0.1052(3) 0.0764(10) Uani 1 1 d .
H18 H -0.142(3) 0.521(4) 0.454(3) 0.042(11) Uiso 1 1 d .
H8 H -0.433(4) 0.531(4) 0.375(3) 0.050(11) Uiso 1 1 d .
H7 H -0.583(4) 0.652(4) 0.423(3) 0.057(12) Uiso 1 1 d .
H4 H -0.109(4) 0.911(4) 0.200(3) 0.064(13) Uiso 1 1 d .
H13 H -0.333(4) 0.222(4) 0.259(3) 0.062(13) Uiso 1 1 d .
H16 H -0.134(4) 0.214(4) 0.666(3) 0.055(12) Uiso 1 1 d .
H14 H -0.281(4) 0.116(4) 0.412(3) 0.051(12) Uiso 1 1 d .
H3C H 0.002(5) 0.112(5) 0.248(4) 0.085(16) Uiso 1 1 d .
H9 H 0.039(5) 0.785(4) 0.153(4) 0.076(14) Uiso 1 1 d .
H5 H -0.329(4) 0.938(4) 0.284(3) 0.068(15) Uiso 1 1 d .
H17 H -0.111(4) 0.417(4) 0.618(4) 0.081(15) Uiso 1 1 d .
H4C H -0.102(5) 0.239(4) 0.120(4) 0.084(16) Uiso 1 1 d .
H15 H -0.210(5) 0.099(5) 0.570(4) 0.108(19) Uiso 1 1 d .
H1C H 0.170(4) 0.180(5) 0.008(4) 0.073(14) Uiso 1 1 d .
H6 H -0.533(5) 0.865(5) 0.371(4) 0.093(17) Uiso 1 1 d .
H02 H -0.108(6) 0.504(5) 0.101(4) 0.102(17) Uiso 1 1 d .
H2C H 0.269(6) 0.062(5) 0.133(4) 0.11(2) Uiso 1 1 d .
H11C H 0.123(6) 0.018(6) 0.039(5) 0.12(2) Uiso 1 1 d .
H44C H 0.050(7) 0.288(7) 0.051(6) 0.14(3) Uiso 1 1 d .
H3W H -0.297(7) 0.553(6) -0.027(6) 0.16(3) Uiso 1 1 d .
H33C H 0.043(7) 0.274(7) 0.235(6) 0.16(3) Uiso 1 1 d .
H22C H 0.127(8) 0.005(8) 0.216(7) 0.19(4) Uiso 1 1 d .
H1W H -0.256(5) 0.532(5) -0.142(4) 0.103(19) Uiso 1 1 d .
H2W H -0.418(6) 0.575(5) -0.119(4) 0.110(19) Uiso 1 1 d .

loop_
_atom_site_aniso_label
_atom_site_aniso_U_11
_atom_site_aniso_U_22
_atom_site_aniso_U_33
_atom_site_aniso_U_23
_atom_site_aniso_U_13
_atom_site_aniso_U_12
C1 0.039(2) 0.044(2) 0.036(2) -0.0127(17) -0.0081(16) 0.0015(17)
C2 0.039(2) 0.047(2) 0.039(2) -0.0117(18) -0.0078(17) 0.0012(17)
C3 0.046(2) 0.051(3) 0.051(3) -0.012(2) -0.003(2) -0.005(2)
C4 0.062(3) 0.042(3) 0.060(3) -0.012(2) -0.010(2) -0.006(2)
C5 0.070(3) 0.051(3) 0.074(3) -0.026(3) -0.010(3) 0.011(3)
C6 0.064(3) 0.069(4) 0.090(4) -0.038(3) -0.008(3) 0.024(3)
C7 0.052(3) 0.072(3) 0.068(3) -0.024(3) 0.002(2) 0.007(2)
C8 0.047(2) 0.052(3) 0.054(3) -0.017(2) -0.002(2) 0.002(2)
C9 0.042(2) 0.044(2) 0.036(2) -0.0123(17) -0.0079(16) 0.0060(17)
C10 0.051(2) 0.043(2) 0.049(2) -0.0156(19) -0.0095(19) 0.0054(19)
C11 0.0328(19) 0.040(2) 0.038(2) -0.0097(17) -0.0022(16) 0.0020(16)
C12 0.038(2) 0.045(2) 0.040(2) -0.0126(18) -0.0035(17) 0.0012(17)
C13 0.053(3) 0.052(3) 0.053(3) -0.021(2) -0.013(2) -0.003(2)
C14 0.052(3) 0.041(3) 0.061(3) -0.014(2) -0.003(2) 0.001(2)
C15 0.048(2) 0.053(3) 0.056(3) -0.005(2) -0.008(2) 0.003(2)
C16 0.060(3) 0.080(4) 0.044(3) -0.004(3) -0.016(2) 0.002(3)
C17 0.057(3) 0.073(3) 0.044(3) -0.015(2) -0.015(2) 0.000(2)
C18 0.046(2) 0.049(3) 0.046(2) -0.015(2) -0.0094(18) -0.0016(19)
C19 0.0328(19) 0.041(2) 0.040(2) -0.0111(17) -0.0031(16) 0.0030(16)
C20 0.033(2) 0.045(2) 0.042(2) -0.0083(18) -0.0028(17) 0.0023(17)
C21 0.039(2) 0.053(3) 0.043(2) -0.008(2) 0.0020(18) -0.0007(19)
C22 0.057(3) 0.054(3) 0.052(3) -0.025(2) -0.017(2) 0.009(2)
O1 0.0448(18) 0.092(2) 0.076(2) -0.0391(19) -0.0122(15) 0.0145(16)
O2 0.0524(18) 0.073(2) 0.0592(19) -0.0334(16) -0.0011(15) 0.0038(15)
O3 0.063(2) 0.088(2) 0.075(2) -0.0194(19) -0.0329(17) -0.0032(17)
O4 0.066(2) 0.082(2) 0.0400(17) -0.0114(16) -0.0118(15) -0.0038(17)
C1A 0.094(5) 0.182(8) 0.133(6) -0.082(6) -0.054(5) 0.048(5)
C2A 0.118(6) 0.186(8) 0.098(5) -0.073(5) -0.044(5) 0.045(6)
C3A 0.101(5) 0.173(7) 0.113(6) -0.065(5) -0.052(4) 0.043(5)
C4A 0.105(5) 0.179(8) 0.084(5) -0.032(5) -0.018(4) 0.007(5)
O1A 0.116(4) 0.163(5) 0.120(4) -0.073(4) -0.029(3) 0.066(3)
O2A 0.135(4) 0.208(5) 0.139(4) -0.117(4) -0.075(3) 0.103(4)
C1B 0.080(4) 0.116(6) 0.120(5) 0.020(4) -0.027(4) -0.018(4)
C2B 0.076(4) 0.096(5) 0.149(6) -0.013(5) 0.002(4) 0.017(4)
C3B 0.081(4) 0.092(5) 0.124(5) -0.017(4) -0.010(4) 0.003(4)
C4B 0.092(5) 0.099(5) 0.136(6) -0.040(4) -0.001(4) 0.026(4)
O1B 0.101(3) 0.083(3) 0.105(3) 0.001(2) -0.032(3) 0.010(2)
O2B 0.090(3) 0.066(2) 0.118(3) 0.001(2) -0.021(3) 0.001(2)
C1C 0.081(4) 0.093(5) 0.094(4) -0.047(4) -0.025(3) 0.016(4)
O1C 0.069(2) 0.082(3) 0.095(3) -0.036(2) -0.0180(19) -0.0008(19)
C3C 0.080(4) 0.095(5) 0.097(5) -0.049(4) -0.023(3) 0.015(4)
O2C 0.077(3) 0.094(3) 0.106(3) -0.045(2) -0.034(2) 0.008(2)
C2C 0.084(4) 0.085(4) 0.107(5) -0.041(4) -0.028(4) 0.025(4)
C4C 0.074(4) 0.079(4) 0.105(5) -0.040(4) -0.026(4) 0.015(3)
O1W 0.065(2) 0.103(3) 0.069(2) -0.035(2) -0.0216(18) 0.018(2)

loop_
_atom_type_symbol
_atom_type_description
_atom_type_scat_dispersion_real
_atom_type_scat_dispersion_imag
_atom_type_scat_source
C C 0.0033 0.0016 'International Tables Vol C Tables 4.2.6.8 and 6.1.1.4'
H H 0.0000 0.0000 'International Tables Vol C Tables 4.2.6.8 and 6.1.1.4'
O O 0.0106 0.0060 'International Tables Vol C Tables 4.2.6.8 and 6.1.1.4'

loop_
_geom_angle_atom_site_label_1
_geom_angle_atom_site_label_2
_geom_angle_atom_site_label_3
_geom_angle
C2 C1 C9 118.9(3)
C2 C1 C11 120.8(3)
C9 C1 C11 120.0(3)
C1 C2 C3 120.9(4)
C1 C2 C21 122.4(3)
C3 C2 C21 116.8(3)
C4 C3 C2 120.1(4)
C4 C3 H9 124(3)
C2 C3 H9 116(3)
C3 C4 C10 121.5(4)
C3 C4 H4 117(3)
C10 C4 H4 121(3)
C6 C5 C10 121.6(5)
C6 C5 H5 120(3)
C10 C5 H5 118(3)
C5 C6 C7 119.6(5)
C5 C6 H6 121(3)
C7 C6 H6 119(3)
C8 C7 C6 121.6(5)
C8 C7 H7 115(2)
C6 C7 H7 123(2)
C7 C8 C9 119.9(4)
C7 C8 H8 121(2)
C9 C8 H8 119(2)
C10 C9 C8 118.6(4)
C10 C9 C1 119.7(3)
C8 C9 C1 121.7(4)
C4 C10 C5 122.5(4)
C4 C10 C9 118.9(4)
C5 C10 C9 118.6(4)
C12 C11 C19 119.6(3)
C12 C11 C1 123.0(3)
C19 C11 C1 117.4(3)
C11 C12 C13 119.9(4)
C11 C12 C22 122.8(3)
C13 C12 C22 117.3(4)
C14 C13 C12 120.9(4)
C14 C13 H13 122(3)
C12 C13 H13 117(3)
C13 C14 C20 121.6(4)
C13 C14 H14 119(3)
C20 C14 H14 119(3)
C16 C15 C20 120.3(5)
C16 C15 H15 124(3)
C20 C15 H15 116(3)
C15 C16 C17 121.6(5)
C15 C16 H16 124(3)
C17 C16 H16 114(3)
C18 C17 C16 118.8(5)
C18 C17 H17 122(3)
C16 C17 H17 119(3)
C17 C18 C19 122.3(4)
C17 C18 H18 116(2)
C19 C18 H18 122(2)
C18 C19 C20 117.9(4)
C18 C19 C11 122.9(3)
C20 C19 C11 119.2(3)
C14 C20 C15 122.3(4)
C14 C20 C19 118.6(4)
C15 C20 C19 119.0(4)
O1 C21 O2 121.5(4)
O1 C21 C2 121.3(4)
O2 C21 C2 117.2(3)
O3 C22 O4 124.1(4)
O3 C22 C12 118.8(4)
O4 C22 C12 117.0(4)
C21 O2 H02 119(3)
C22 O4 H02 114(2)
O1A C1A C2A 110.1(6)
O1A C1A H1AA 109.6
C2A C1A H1AA 109.6
O1A C1A H1AB 109.6
C2A C1A H1AB 109.6
H1AA C1A H1AB 108.2
O2A C2A C1A 112.2(6)
O2A C2A H2AA 109.2
C1A C2A H2AA 109.2
O2A C2A H2AB 109.2
C1A C2A H2AB 109.2
H2AA C2A H2AB 107.9
O2A C3A C4A 111.4(6)
O2A C3A H3AA 109.3
C4A C3A H3AA 109.3
O2A C3A H3AB 109.3
C4A C3A H3AB 109.3
H3AA C3A H3AB 108.0
O1A C4A C3A 111.1(6)
O1A C4A H4AA 109.4
C3A C4A H4AA 109.4
O1A C4A H4AB 109.4
C3A C4A H4AB 109.4
H4AA C4A H4AB 108.0
C1A O1A C4A 109.8(5)
C2A O2A C3A 110.8(5)
O1B C1B C2B 110.9(6)
O1B C1B H1BA 109.5
C2B C1B H1BA 109.5
O1B C1B H1BB 109.5
C2B C1B H1BB 109.5
H1BA C1B H1BB 108.1
O2B C2B C1B 111.7(6)
O2B C2B H2BA 109.3
C1B C2B H2BA 109.3
O2B C2B H2BB 109.3
C1B C2B H2BB 109.3
H2BA C2B H2BB 107.9
O2B C3B C4B 111.2(5)
O2B C3B H3BA 109.4
C4B C3B H3BA 109.4
O2B C3B H3BB 109.4
C4B C3B H3BB 109.4
H3BA C3B H3BB 108.0
O1B C4B C3B 111.1(5)
O1B C4B H4BA 109.4
C3B C4B H4BA 109.4
O1B C4B H4BB 109.4
C3B C4B H4BB 109.4
H4BA C4B H4BB 108.0
C1B O1B C4B 108.5(5)
C3B O2B C2B 110.3(5)
O1C C1C C2C 109.8(5)
O1C C1C H1C 102(2)
C2C C1C H1C 101(2)
O1C C1C H11C 106(4)
C2C C1C H11C 109(4)
H1C C1C H11C 128(5)
C4C O1C C1C 109.1(5)
O2C C3C C4C 108.5(5)
O2C C3C H3C 97(3)
C4C C3C H3C 102(3)
O2C C3C H33C 103(4)
C4C C3C H33C 119(4)
H3C C3C H33C 124(5)
C2C O2C C3C 109.2(5)
O2C C2C C1C 110.9(5)
O2C C2C H2C 105(4)
C1C C2C H2C 107(4)
O2C C2C H22C 102(5)
C1C C2C H22C 114(5)
H2C C2C H22C 119(6)
O1C C4C C3C 111.0(5)
O1C C4C H4C 105(3)
C3C C4C H4C 109(3)
O1C C4C H44C 105(4)
C3C C4C H44C 106(4)
H4C C4C H44C 121(5)
H3W O1W H1W 101(4)
H3W O1W H2W 123(5)
H1W O1W H2W 113(4)

loop_
_geom_bond_atom_site_label_1
_geom_bond_atom_site_label_2
_geom_bond_distance
C1 C2 1.383(5)
C1 C9 1.428(5)
C1 C11 1.499(5)
C2 C3 1.415(6)
C2 C21 1.496(5)
C3 C4 1.355(6)
C3 H9 0.96(5)
C4 C10 1.404(6)
C4 H4 0.93(4)
C5 C6 1.362(7)
C5 C10 1.405(6)
C5 H5 0.89(4)
C6 C7 1.388(7)
C6 H6 0.94(5)
C7 C8 1.363(6)
C7 H7 1.00(4)
C8 C9 1.423(5)
C8 H8 0.94(4)
C9 C10 1.420(5)
C11 C12 1.373(5)
C11 C19 1.438(5)
C12 C13 1.421(6)
C12 C22 1.519(5)
C13 C14 1.344(6)
C13 H13 0.92(4)
C14 C20 1.406(6)
C14 H14 0.89(4)
C15 C16 1.350(7)
C15 C20 1.417(6)
C15 H15 1.00(6)
C16 C17 1.403(7)
C16 H16 0.87(4)
C17 C18 1.362(6)
C17 H17 1.01(5)
C18 C19 1.406(5)
C18 H18 0.91(4)
C19 C20 1.421(5)
C21 O1 1.213(5)
C21 O2 1.306(5)
C22 O3 1.222(5)
C22 O4 1.268(5)
O2 H02 1.18(6)
O4 H02 1.32(6)
C1A O1A 1.405(7)
C1A C2A 1.442(9)
C1A H1AA 0.9700
C1A H1AB 0.9700
C2A O2A 1.395(8)
C2A H2AA 0.9700
C2A H2AB 0.9700
C3A O2A 1.397(7)
C3A C4A 1.448(9)
C3A H3AA 0.9700
C3A H3AB 0.9700
C4A O1A 1.411(8)
C4A H4AA 0.9700
C4A H4AB 0.9700
C1B O1B 1.384(7)
C1B C2B 1.464(9)
C1B H1BA 0.9700
C1B H1BB 0.9700
C2B O2B 1.396(7)
C2B H2BA 0.9700
C2B H2BB 0.9700
C3B O2B 1.394(7)
C3B C4B 1.467(8)
C3B H3BA 0.9700
C3B H3BB 0.9700
C4B O1B 1.421(7)
C4B H4BA 0.9700
C4B H4BB 0.9700
C1C O1C 1.412(6)
C1C C2C 1.506(8)
C1C H1C 1.08(5)
C1C H11C 0.98(6)
O1C C4C 1.406(6)
C3C O2C 1.432(6)
C3C C4C 1.504(8)
C3C H3C 1.08(5)
C3C H33C 1.07(8)
O2C C2C 1.416(7)
C2C H2C 0.97(6)
C2C H22C 1.03(9)
C4C H4C 0.97(5)
C4C H44C 1.00(7)
O1W H3W 1.11(8)
O1W H1W 1.06(6)
O1W H2W 1.10(6)
